data_7134544
loop_
_publ_author_name
'Maitra, Chandrima'
'Chuang, Ting-Yi'
'Yang, Tzuhsiung'
'Liu, Rai-Shung'

_publ_section_title
;
 Gold-catalyzed bicyclic annulations between 4-hydroxy-1,5-diynamides and
 nitrones for the synthesis of cyclopentene-fused isoxazole carboxamides
;
_journal_issue 49
_journal_name_full 'Chemical Communications'
_journal_page_first 8931
_journal_page_last 8934
_journal_paper_doi 10.1039/D5CC00353A
_journal_volume 61
_journal_year 2025
_chemical_formula_moiety 'C33 H29 Cl N2 O4 S'
_chemical_formula_sum 'C33 H29 Cl N2 O4 S'
_chemical_formula_weight 585.09
_space_group_crystal_system triclinic
_space_group_IT_number 2
_space_group_name_Hall '-P 1'
_space_group_name_H-M_alt 'P -1'
_atom_sites_solution_hydrogens geom
_atom_sites_solution_primary dual
_audit_creation_date 2024-07-11
_audit_creation_method
;
Olex2 1.5
(compiled 2024.02.16 svn.r378c4104 for OlexSys, GUI svn.r6928)
;
_audit_update_record
;
2024-10-07 deposited with the CCDC.	2025-05-11 downloaded from the CCDC.
;
_cell_angle_alpha 110.3010(10)
_cell_angle_beta 109.5870(10)
_cell_angle_gamma 94.9160(10)
_cell_formula_units_Z 4
_cell_length_a 13.71300(10)
_cell_length_b 14.02180(10)
_cell_length_c 18.2490(2)
_cell_measurement_reflns_used 30536
_cell_measurement_temperature 100.00(10)
_cell_measurement_theta_max 76.6270
_cell_measurement_theta_min 3.4430
_cell_volume 3018.42(6)
_computing_cell_refinement 'CrysAlisPro 1.171.42.96a (Rigaku OD, 2023)'
_computing_data_collection 'CrysAlisPro 1.171.42.96a (Rigaku OD, 2023)'
_computing_data_reduction 'CrysAlisPro 1.171.42.96a (Rigaku OD, 2023)'
_computing_molecular_graphics 'Olex2 1.5 (Dolomanov et al., 2009)'
_computing_publication_material 'Olex2 1.5 (Dolomanov et al., 2009)'
_computing_structure_refinement 'SHELXL 2018/3 (Sheldrick, 2015)'
_computing_structure_solution 'SHELXT 2018/2 (Sheldrick, 2018)'
_diffrn_ambient_environment N~2~
_diffrn_ambient_temperature 100.00(10)
_diffrn_detector 'Hybrid Pixel Array Detector'
_diffrn_detector_area_resol_mean 10.0000
_diffrn_detector_type HyPix
_diffrn_measured_fraction_theta_full 0.992
_diffrn_measured_fraction_theta_max 0.945
_diffrn_measurement_details
;
List of Runs (angles in degrees, time in seconds):

  # Type    Start    End  Width  t~exp~   \w     \q     \k     \f   Frames
#--------------------------------------------------------------------------
  1  \w     99.00 139.00   0.50    0.06    --  111.34  15.00-150.00   80
  2  \w    113.00 168.00   0.50    0.06    --  111.34  64.00 -94.00  110
  3  \w    104.00 130.00   0.50    0.06    --  111.34  15.00  30.00   52
  4  \w     99.00 132.00   0.50    0.06    --  111.34  15.00  60.00   66
  5  \w    101.00 138.00   0.50    0.06    --  111.34  15.00  90.00   74
  6  \w    100.00 133.00   0.50    0.06    --  111.34  15.00 120.00   66
  7  \w     42.00  68.00   0.50    0.06    --  111.34 -77.00 120.00   52
  8  \w     43.00  74.00   0.50    0.06    --  111.34 -77.00 150.00   62
  9  \w     38.00  76.00   0.50    0.06    --  111.34 -77.00-150.00   76
 10  \w     38.00  63.00   0.50    0.06    --  111.34 -77.00-120.00   50
 11  \w    -20.00   6.00   0.50    0.05    --   42.67 -64.00 129.00   52
 12  \w    -33.00  20.00   0.50    0.05    --   42.67 -38.00 150.00  106
 13  \w     26.00  55.00   0.50    0.05    --   42.67 -64.00 129.00   58
 14  \w     42.00  89.00   0.50    0.06    --  111.34 -95.00 -60.00   94
 15  \w      3.00  67.00   0.50    0.05    --   42.67 -99.00  30.00  128
 16  \w    -15.00  17.00   0.50    0.05    --  -42.67  38.00-180.00   64
 17  \w    -51.00  28.00   0.50    0.05    --  -42.67  64.00 -94.00  158
 18  \w    -15.00  21.00   0.50    0.05    --  -42.67  38.00 -30.00   72
 19  \w    -70.00 -37.00   0.50    0.06    -- -103.00  77.00  30.00   66
 20  \w    -71.00 -43.00   0.50    0.06    -- -103.00  77.00  60.00   56
 21  \w    -70.00 -29.00   0.50    0.06    -- -103.00  77.00 120.00   82
 22  \w    -70.00 -30.00   0.50    0.06    -- -103.00  77.00  90.00   80
 23  \w    -72.00 -47.00   0.50    0.06    -- -103.00  77.00-120.00   50
 24  \w    -70.00 -32.00   0.50    0.06    -- -103.00  77.00-150.00   76
 25  \w   -131.00-103.00   0.50    0.06    -- -103.00 -15.00-150.00   56
 26  \w   -145.00-102.00   0.50    0.06    -- -103.00 -77.00-120.00   86
 27  \w   -174.00-106.00   0.50    0.06    -- -103.00 -95.00-150.00  136
 28  \w   -174.00-137.00   0.50    0.06    -- -103.00 -64.00 129.00   74
 29  \w   -139.00-102.00   0.50    0.06    -- -103.00 -64.00 129.00   74
 30  \w      5.00  37.00   0.50    0.05    --   42.67 -99.00 -90.00   64
 31  \w    -34.00  20.00   0.50    0.05    --   42.67 -38.00 120.00  108
 32  \w    -15.00  31.00   0.50    0.05    --   42.67 -57.00 -60.00   92
 33  \w    -30.00  41.00   0.50    0.05    --   42.67 -57.00  30.00  142
 34  \w    -30.00  12.00   0.50    0.05    --   42.67 -38.00-120.00   84
 35  \w     51.00  76.00   0.50    0.05    --   42.67 -99.00 -90.00   50
 36  \w    -24.00  21.00   0.50    0.05    --   42.67 -38.00  90.00   90
 37  \w    -93.00 -68.00   0.50    0.06    -- -103.00 102.00 -34.71   50
 38  \w   -129.00-103.00   0.50    0.06    -- -103.00 -15.00 -60.00   52
 39  \w    -69.00 -34.00   0.50    0.06    -- -103.00 125.00 -90.00   70
 40  \w    -66.00 -32.00   0.50    0.06    -- -103.00  77.00 -60.00   68
 41  \w    -96.00 -70.00   0.50    0.06    -- -103.00 125.00  30.00   52
 42  \w    -97.00 -72.00   0.50    0.06    -- -103.00 115.00-164.16   50
 43  \w    -92.00 -67.00   0.50    0.06    -- -103.00  98.00 168.73   50
 44  \w   -132.00 -95.00   0.50    0.06    -- -103.00 -15.00-120.00   74
 45  \w    -60.00 -32.00   0.50    0.06    -- -103.00 114.00 154.58   56
 46  \w    -93.00 -50.00   0.50    0.06    -- -103.00 102.00 128.62   86
 47  \w    -96.00 -70.00   0.50    0.06    -- -103.00 114.00 -76.88   52
 48  \w   -162.00-115.00   0.50    0.06    -- -103.00 -30.00-120.00   94
 49  \w    -61.00 -32.00   0.50    0.06    -- -103.00 116.00 102.52   58
 50  \w   -153.00-122.00   0.50    0.06    -- -103.00 -30.00 -30.00   62
 51  \w   -118.00 -93.00   0.50    0.06    -- -103.00 -30.00 -30.00   50
 52  \w    -61.00 -35.00   0.50    0.06    -- -103.00 102.00  23.09   52
 53  \w    -93.00 -66.00   0.50    0.06    -- -103.00 102.00  23.09   54
 54  \w    -97.00 -69.00   0.50    0.06    -- -103.00 114.00 154.58   56
 55  \w    -64.00 -32.00   0.50    0.06    -- -103.00 125.00  30.00   64
 56  \w     66.00  92.00   0.50    0.06    --  111.34 -95.00  90.00   52
 57  \w     54.00  91.00   0.50    0.06    --  111.34 -95.00-120.00   74
 58  \w     41.00  92.00   0.50    0.06    --  111.34 -95.00   0.00  102
 59  \w     42.00  92.00   0.50    0.06    --  111.34 -95.00-150.00  100
 60  \w     60.00  90.00   0.50    0.06    --  111.34 -95.00 -30.00   60
 61  \w     41.00  92.00   0.50    0.06    --  111.34 -95.00 120.00  102
 62  \w     55.00  81.00   0.50    0.06    --  111.34 -95.00  30.00   52
 63  \w     67.00  92.00   0.50    0.06    --  111.34 -95.00  60.00   50
 64  \w     51.00  92.00   0.50    0.06    --  111.34 -95.00 -90.00   82
 65  \w     66.00  91.00   0.50    0.06    --  111.34 -95.00 -60.00   50
 66  \w     66.00  93.00   0.50    0.06    --  111.34 -98.00  56.33   54
 67  \w    153.00 178.00   0.50    0.06    --  111.34 125.00   0.00   50
 68  \w    101.00 139.00   0.50    0.06    --  111.34  15.00-180.00   76
;
_diffrn_measurement_device 'four-circle diffractometer'
_diffrn_measurement_device_type 'XtaLAB Synergy R, DW system, HyPix'
_diffrn_measurement_method '\w scans'
_diffrn_orient_matrix_type 'CrysAlisPro convention (1999,Acta A55,543-557)'
_diffrn_orient_matrix_UB_11 -0.0353232000
_diffrn_orient_matrix_UB_12 0.0656322000
_diffrn_orient_matrix_UB_13 0.0696188000
_diffrn_orient_matrix_UB_21 -0.0186303000
_diffrn_orient_matrix_UB_22 -0.0950134000
_diffrn_orient_matrix_UB_23 0.0217212000
_diffrn_orient_matrix_UB_31 0.1157943000
_diffrn_orient_matrix_UB_32 0.0338350000
_diffrn_orient_matrix_UB_33 0.0651286000
_diffrn_radiation_monochromator mirror
_diffrn_radiation_probe x-ray
_diffrn_radiation_type 'Cu K\a'
_diffrn_radiation_wavelength 1.54184
_diffrn_reflns_av_R_equivalents 0.0243
_diffrn_reflns_av_unetI/netI 0.0218
_diffrn_reflns_Laue_measured_fraction_full 0.992
_diffrn_reflns_Laue_measured_fraction_max 0.945
_diffrn_reflns_limit_h_max 17
_diffrn_reflns_limit_h_min -15
_diffrn_reflns_limit_k_max 17
_diffrn_reflns_limit_k_min -17
_diffrn_reflns_limit_l_max 22
_diffrn_reflns_limit_l_min -22
_diffrn_reflns_number 43959
_diffrn_reflns_point_group_measured_fraction_full 0.992
_diffrn_reflns_point_group_measured_fraction_max 0.945
_diffrn_reflns_theta_full 67.684
_diffrn_reflns_theta_max 77.233
_diffrn_reflns_theta_min 3.452
_diffrn_source 'Rotating-anode X-ray tube'
_diffrn_source_type 'Rigaku (Cu) X-ray Source'
_exptl_absorpt_coefficient_mu 2.088
_exptl_absorpt_correction_T_max 1.00000
_exptl_absorpt_correction_T_min 0.88978
_exptl_absorpt_correction_type multi-scan
_exptl_absorpt_process_details
;
CrysAlisPro 1.171.42.96a (Rigaku Oxford Diffraction, 2023)
Empirical absorption correction using spherical harmonics,
implemented in SCALE3 ABSPACK scaling algorithm.
;
_exptl_crystal_colour 'light yellow'
_exptl_crystal_colour_modifier light
_exptl_crystal_colour_primary yellow
_exptl_crystal_density_diffrn 1.288
_exptl_crystal_description block
_exptl_crystal_F_000 1224
_exptl_crystal_size_max 0.18
_exptl_crystal_size_mid 0.15
_exptl_crystal_size_min 0.14
_refine_diff_density_max 0.379
_refine_diff_density_min -0.425
_refine_diff_density_rms 0.047
_refine_ls_extinction_coef 0.00046(4)
_refine_ls_extinction_expression Fc^*^=kFc[1+0.001xFc^2^\l^3^/sin(2\q)]^-1/4^
_refine_ls_extinction_method 'SHELXL-2018/3 (Sheldrick 2018)'
_refine_ls_goodness_of_fit_ref 1.033
_refine_ls_hydrogen_treatment constr
_refine_ls_matrix_type full
_refine_ls_number_parameters 744
_refine_ls_number_reflns 12106
_refine_ls_number_restraints 0
_refine_ls_restrained_S_all 1.033
_refine_ls_R_factor_all 0.0357
_refine_ls_R_factor_gt 0.0339
_refine_ls_shift/su_max 0.001
_refine_ls_shift/su_mean 0.000
_refine_ls_structure_factor_coef Fsqd
_refine_ls_weighting_details 'w=1/[\s^2^(Fo^2^)+(0.0304P)^2^+2.3675P] where P=(Fo^2^+2Fc^2^)/3'
_refine_ls_weighting_scheme calc
_refine_ls_wR_factor_gt 0.0819
_refine_ls_wR_factor_ref 0.0831
_reflns_Friedel_coverage 0.000
_reflns_number_gt 11379
_reflns_number_total 12106
_reflns_threshold_expression 'I > 2\s(I)'
_cod_data_source_file d5cc00353a2.cif
_cod_data_source_block 240644lt_auto
_cod_depositor_comments 'Adding full bibliography for 7134542--7134544.cif.'
_cod_original_cell_volume 3018.42(5)
_cod_database_code 7134544
_shelx_shelxl_version_number 2018/3
_shelx_space_group_comment
;
The symmetry employed for this shelxl refinement is uniquely defined
by the following loop, which should always be used as a source of
symmetry information in preference to the above space-group names.
They are only intended as comments.
;
_shelx_estimated_absorpt_t_max 0.759
_shelx_estimated_absorpt_t_min 0.705
_olex2_refinement_description
;
1. Fixed Uiso
 At 1.2 times of:
  All C(H) groups, All C(H,H) groups
 At 1.5 times of:
  All C(H,H,H) groups
2.a Ternary CH refined with riding coordinates:
 C2(H2), C5(H5), C7(H7), C43(H43), C46(H46), C48(H48)
2.b Secondary CH2 refined with riding coordinates:
 C6(H6A,H6B), C47(H47A,H47B)
2.c Aromatic/amide H refined with riding coordinates:
 C11(H11), C12(H12), C13(H13), C14(H14), C17(H17), C18(H18), C19(H19),
 C20(H20), C21(H21), C23(H23), C24(H24), C25(H25), C26(H26), C27(H27), C36(H36),
  C37(H37), C39(H39), C40(H40), C52(H52), C53(H53), C54(H54), C55(H55),
 C58(H58), C59(H59), C60(H60), C61(H61), C62(H62), C64(H64), C65(H65), C66(H66),
  C67(H67), C68(H68), C77(H77), C78(H78), C80(H80), C81(H81)
2.d Idealised Me refined as rotating group:
 C33(H33A,H33B,H33C), C41(H41A,H41B,H41C), C74(H74A,H74B,H74C), C82(H82A,H82B,
 H82C)
;
_smtbx_masks_void_probe_radius 1.2
_smtbx_masks_void_truncation_radius 1.2
_olex2_submission_special_instructions 'No special instructions were received'
_oxdiff_exptl_absorpt_empirical_details
;
Empirical correction (ABSPACK) includes:
- Absorption correction using spherical harmonics
- Frame scaling
;
_oxdiff_exptl_absorpt_empirical_full_max 1.240
_oxdiff_exptl_absorpt_empirical_full_min 0.861

loop_
_space_group_symop_operation_xyz
'x, y, z'
'-x, -y, -z'

loop_
_atom_site_label
_atom_site_type_symbol
_atom_site_fract_x
_atom_site_fract_y
_atom_site_fract_z
_atom_site_U_iso_or_equiv
_atom_site_adp_type
_atom_site_occupancy
_atom_site_site_symmetry_order
_atom_site_calc_flag
_atom_site_refinement_flags_posn
_atom_site_refinement_flags_adp
_atom_site_refinement_flags_occupancy
_atom_site_disorder_assembly
_atom_site_disorder_group
Cl15 Cl 0.95581(3) 0.18745(3) 0.65458(3) 0.03015(9) Uani 1 1 d . . . . .
S30 S 0.58454(3) 0.75584(3) 0.79972(2) 0.01702(8) Uani 1 1 d . . . . .
O8 O 0.68482(8) 0.33578(7) 0.61125(6) 0.0154(2) Uani 1 1 d . . . . .
O31 O 0.57941(9) 0.86017(9) 0.80730(7) 0.0248(2) Uani 1 1 d . . . . .
O32 O 0.52049(8) 0.66978(8) 0.72190(6) 0.0199(2) Uani 1 1 d . . . . .
O34 O 0.84888(8) 0.67373(8) 0.84675(7) 0.0213(2) Uani 1 1 d . . . . .
N1 N 0.77343(9) 0.28868(9) 0.64144(7) 0.0150(2) Uani 1 1 d . . . . .
N29 N 0.71258(10) 0.75205(9) 0.82203(8) 0.0182(2) Uani 1 1 d . . . . .
C2 C 0.79196(11) 0.31519(11) 0.73466(9) 0.0150(3) Uani 1 1 d . . . . .
H2 H 0.869012 0.324591 0.768837 0.018 Uiso 1 1 calc R U . . .
C3 C 0.76146(11) 0.41887(11) 0.75589(9) 0.0146(3) Uani 1 1 d . . . . .
C4 C 0.73645(11) 0.48307(11) 0.81719(9) 0.0151(3) Uani 1 1 d . . . . .
C5 C 0.67759(11) 0.55730(11) 0.78462(9) 0.0147(3) Uani 1 1 d . . . . .
H5 H 0.614528 0.564475 0.800270 0.018 Uiso 1 1 calc R U . . .
C6 C 0.64168(11) 0.50256(11) 0.68622(9) 0.0157(3) Uani 1 1 d . . . . .
H6A H 0.569612 0.456519 0.659404 0.019 Uiso 1 1 calc R U . . .
H6B H 0.642287 0.554427 0.660785 0.019 Uiso 1 1 calc R U . . .
C7 C 0.72509(11) 0.43964(11) 0.67697(9) 0.0147(3) Uani 1 1 d . . . . .
H7 H 0.785174 0.479349 0.672177 0.018 Uiso 1 1 calc R U . . .
C9 C 0.74404(12) 0.18016(11) 0.58770(9) 0.0164(3) Uani 1 1 d . . . . .
C10 C 0.82377(12) 0.12415(12) 0.58873(10) 0.0208(3) Uani 1 1 d . . . . .
C11 C 0.80011(14) 0.01821(13) 0.53796(11) 0.0257(3) Uani 1 1 d . . . . .
H11 H 0.855034 -0.019007 0.540533 0.031 Uiso 1 1 calc R U . . .
C12 C 0.69595(14) -0.03280(12) 0.48359(10) 0.0258(3) Uani 1 1 d . . . . .
H12 H 0.679142 -0.105062 0.448270 0.031 Uiso 1 1 calc R U . . .
C13 C 0.61635(13) 0.02211(12) 0.48098(10) 0.0221(3) Uani 1 1 d . . . . .
H13 H 0.545042 -0.012612 0.443142 0.027 Uiso 1 1 calc R U . . .
C14 C 0.63987(12) 0.12716(12) 0.53305(9) 0.0183(3) Uani 1 1 d . . . . .
H14 H 0.584271 0.163418 0.531441 0.022 Uiso 1 1 calc R U . . .
C16 C 0.72510(11) 0.23404(11) 0.74604(8) 0.0148(3) Uani 1 1 d . . . . .
C17 C 0.77119(12) 0.15858(11) 0.76925(9) 0.0174(3) Uani 1 1 d . . . . .
H17 H 0.844729 0.161780 0.781641 0.021 Uiso 1 1 calc R U . . .
C18 C 0.71001(13) 0.07883(12) 0.77431(9) 0.0205(3) Uani 1 1 d . . . . .
H18 H 0.742312 0.028667 0.791492 0.025 Uiso 1 1 calc R U . . .
C19 C 0.60204(13) 0.07184(12) 0.75447(9) 0.0204(3) Uani 1 1 d . . . . .
H19 H 0.560215 0.016530 0.757191 0.024 Uiso 1 1 calc R U . . .
C20 C 0.55553(12) 0.14621(12) 0.73061(9) 0.0193(3) Uani 1 1 d . . . . .
H20 H 0.481570 0.141622 0.716789 0.023 Uiso 1 1 calc R U . . .
C21 C 0.61653(12) 0.22714(11) 0.72687(9) 0.0179(3) Uani 1 1 d . . . . .
H21 H 0.584288 0.278222 0.711161 0.021 Uiso 1 1 calc R U . . .
C22 C 0.75880(12) 0.48798(11) 0.90332(9) 0.0168(3) Uani 1 1 d . . . . .
C23 C 0.83908(13) 0.44420(13) 0.94083(10) 0.0241(3) Uani 1 1 d . . . . .
H23 H 0.878129 0.409434 0.909749 0.029 Uiso 1 1 calc R U . . .
C24 C 0.86239(14) 0.45090(13) 1.02284(10) 0.0282(4) Uani 1 1 d . . . . .
H24 H 0.916793 0.420292 1.047138 0.034 Uiso 1 1 calc R U . . .
C25 C 0.80680(14) 0.50202(13) 1.06966(10) 0.0276(3) Uani 1 1 d . . . . .
H25 H 0.823117 0.506809 1.125870 0.033 Uiso 1 1 calc R U . . .
C26 C 0.72745(14) 0.54583(13) 1.03348(10) 0.0263(3) Uani 1 1 d . . . . .
H26 H 0.689129 0.581027 1.065089 0.032 Uiso 1 1 calc R U . . .
C27 C 0.70332(12) 0.53873(12) 0.95109(10) 0.0205(3) Uani 1 1 d . . . . .
H27 H 0.648285 0.568843 0.926962 0.025 Uiso 1 1 calc R U . . .
C28 C 0.75318(11) 0.66344(11) 0.82054(9) 0.0155(3) Uani 1 1 d . . . . .
C33 C 0.79203(13) 0.85005(12) 0.85459(11) 0.0250(3) Uani 1 1 d . . . . .
H33A H 0.755668 0.905674 0.848312 0.037 Uiso 1 1 calc R U . . .
H33B H 0.837650 0.840255 0.822401 0.037 Uiso 1 1 calc R U . . .
H33C H 0.835605 0.869394 0.914703 0.037 Uiso 1 1 calc R U . . .
C35 C 0.55700(12) 0.73667(11) 0.88200(9) 0.0180(3) Uani 1 1 d . . . . .
C36 C 0.46003(12) 0.67303(12) 0.86146(10) 0.0214(3) Uani 1 1 d . . . . .
H36 H 0.411175 0.638155 0.804089 0.026 Uiso 1 1 calc R U . . .
C37 C 0.43605(14) 0.66149(13) 0.92662(11) 0.0259(3) Uani 1 1 d . . . . .
H37 H 0.369994 0.618250 0.913236 0.031 Uiso 1 1 calc R U . . .
C38 C 0.50678(14) 0.71195(13) 1.01103(10) 0.0255(3) Uani 1 1 d . . . . .
C39 C 0.60365(14) 0.77542(12) 1.02967(10) 0.0250(3) Uani 1 1 d . . . . .
H39 H 0.652795 0.810041 1.086970 0.030 Uiso 1 1 calc R U . . .
C40 C 0.62905(13) 0.78859(12) 0.96597(10) 0.0227(3) Uani 1 1 d . . . . .
H40 H 0.694725 0.832440 0.979324 0.027 Uiso 1 1 calc R U . . .
C41 C 0.48088(17) 0.69815(16) 1.08127(12) 0.0360(4) Uani 1 1 d . . . . .
H41A H 0.506500 0.638617 1.090785 0.054 Uiso 1 1 calc R U . . .
H41B H 0.403728 0.685283 1.065214 0.054 Uiso 1 1 calc R U . . .
H41C H 0.515561 0.761572 1.133466 0.054 Uiso 1 1 calc R U . . .
Cl56 Cl 0.90679(3) 0.77035(3) 0.66534(2) 0.02616(9) Uani 1 1 d . . . . .
S71 S 0.72509(3) 0.02173(3) 0.27860(2) 0.01873(8) Uani 1 1 d . . . . .
O49 O 0.68406(8) 0.46580(7) 0.50270(6) 0.0156(2) Uani 1 1 d . . . . .
O72 O 0.74030(10) -0.08152(8) 0.26600(7) 0.0283(3) Uani 1 1 d . . . . .
O73 O 0.63712(8) 0.05224(8) 0.29798(7) 0.0230(2) Uani 1 1 d . . . . .
O75 O 0.92948(9) 0.25901(9) 0.46067(7) 0.0248(2) Uani 1 1 d . . . . .
N42 N 0.76229(9) 0.56606(9) 0.54360(7) 0.0152(2) Uani 1 1 d . . . . .
N70 N 0.83727(10) 0.10281(9) 0.35669(8) 0.0183(2) Uani 1 1 d . . . . .
C43 C 0.81799(11) 0.56198(11) 0.48288(9) 0.0142(3) Uani 1 1 d . . . . .
H43 H 0.894439 0.599196 0.516268 0.017 Uiso 1 1 calc R U . . .
C44 C 0.80955(10) 0.44635(11) 0.44516(9) 0.0140(3) Uani 1 1 d . . . . .
C45 C 0.82084(11) 0.37700(11) 0.37852(9) 0.0140(3) Uani 1 1 d . . . . .
C46 C 0.76706(11) 0.26691(11) 0.36244(9) 0.0141(3) Uani 1 1 d . . . . .
H46 H 0.723513 0.225487 0.300649 0.017 Uiso 1 1 calc R U . . .
C47 C 0.69504(11) 0.28820(11) 0.41431(9) 0.0150(3) Uani 1 1 d . . . . .
H47A H 0.622355 0.287788 0.378518 0.018 Uiso 1 1 calc R U . . .
H47B H 0.690776 0.235670 0.438645 0.018 Uiso 1 1 calc R U . . .
C48 C 0.75193(11) 0.39624(11) 0.48368(9) 0.0143(3) Uani 1 1 d . . . . .
H48 H 0.802232 0.392090 0.536196 0.017 Uiso 1 1 calc R U . . .
C50 C 0.70863(11) 0.64795(11) 0.56081(9) 0.0157(3) Uani 1 1 d . . . . .
C51 C 0.76874(12) 0.74878(12) 0.61609(9) 0.0194(3) Uani 1 1 d . . . . .
C52 C 0.72131(13) 0.83242(12) 0.63451(10) 0.0238(3) Uani 1 1 d . . . . .
H52 H 0.763853 0.900915 0.670303 0.029 Uiso 1 1 calc R U . . .
C53 C 0.61133(13) 0.81579(12) 0.60044(10) 0.0241(3) Uani 1 1 d . . . . .
H53 H 0.578123 0.872659 0.613361 0.029 Uiso 1 1 calc R U . . .
C54 C 0.55019(12) 0.71556(12) 0.54739(10) 0.0214(3) Uani 1 1 d . . . . .
H54 H 0.474844 0.703688 0.524842 0.026 Uiso 1 1 calc R U . . .
C55 C 0.59832(12) 0.63264(12) 0.52706(9) 0.0180(3) Uani 1 1 d . . . . .
H55 H 0.555625 0.564624 0.489717 0.022 Uiso 1 1 calc R U . . .
C57 C 0.76732(11) 0.60643(11) 0.41790(9) 0.0146(3) Uani 1 1 d . . . . .
C58 C 0.82204(12) 0.69743(11) 0.42159(10) 0.0188(3) Uani 1 1 d . . . . .
H58 H 0.890872 0.731335 0.464784 0.023 Uiso 1 1 calc R U . . .
C59 C 0.77696(13) 0.73926(12) 0.36264(10) 0.0226(3) Uani 1 1 d . . . . .
H59 H 0.815540 0.800813 0.365312 0.027 Uiso 1 1 calc R U . . .
C60 C 0.67627(13) 0.69155(13) 0.30024(10) 0.0229(3) Uani 1 1 d . . . . .
H60 H 0.645359 0.720312 0.260191 0.027 Uiso 1 1 calc R U . . .
C61 C 0.62045(12) 0.60109(12) 0.29645(10) 0.0219(3) Uani 1 1 d . . . . .
H61 H 0.551043 0.568309 0.253845 0.026 Uiso 1 1 calc R U . . .
C62 C 0.66564(12) 0.55836(12) 0.35464(9) 0.0182(3) Uani 1 1 d . . . . .
H62 H 0.627223 0.496297 0.351355 0.022 Uiso 1 1 calc R U . . .
C63 C 0.87545(11) 0.39680(11) 0.32646(9) 0.0149(3) Uani 1 1 d . . . . .
C64 C 0.85914(12) 0.32181(12) 0.24671(9) 0.0198(3) Uani 1 1 d . . . . .
H64 H 0.810409 0.256670 0.224599 0.024 Uiso 1 1 calc R U . . .
C65 C 0.91321(13) 0.34119(13) 0.19935(10) 0.0228(3) Uani 1 1 d . . . . .
H65 H 0.902084 0.288921 0.145673 0.027 Uiso 1 1 calc R U . . .
C66 C 0.98335(12) 0.43648(12) 0.23002(10) 0.0204(3) Uani 1 1 d . . . . .
H66 H 1.020444 0.449547 0.197631 0.024 Uiso 1 1 calc R U . . .
C67 C 0.99898(11) 0.51276(12) 0.30854(10) 0.0188(3) Uani 1 1 d . . . . .
H67 H 1.045277 0.578924 0.329086 0.023 Uiso 1 1 calc R U . . .
C68 C 0.94719(11) 0.49256(11) 0.35699(9) 0.0171(3) Uani 1 1 d . . . . .
H68 H 0.960483 0.544200 0.411476 0.021 Uiso 1 1 calc R U . . .
C69 C 0.85037(11) 0.21129(11) 0.39736(9) 0.0155(3) Uani 1 1 d . . . . .
C74 C 0.92671(13) 0.05878(13) 0.39294(11) 0.0252(3) Uani 1 1 d . . . . .
H74A H 0.934638 0.067702 0.450487 0.038 Uiso 1 1 calc R U . . .
H74B H 0.992432 0.095238 0.394968 0.038 Uiso 1 1 calc R U . . .
H74C H 0.912270 -0.015751 0.357350 0.038 Uiso 1 1 calc R U . . .
C76 C 0.71970(12) 0.04407(11) 0.18801(9) 0.0181(3) Uani 1 1 d . . . . .
C77 C 0.62870(12) 0.06878(11) 0.14302(10) 0.0199(3) Uani 1 1 d . . . . .
H77 H 0.570481 0.072320 0.160230 0.024 Uiso 1 1 calc R U . . .
C78 C 0.62449(13) 0.08813(12) 0.07268(10) 0.0221(3) Uani 1 1 d . . . . .
H78 H 0.562476 0.104641 0.041404 0.026 Uiso 1 1 calc R U . . .
C79 C 0.70926(13) 0.08384(12) 0.04696(10) 0.0230(3) Uani 1 1 d . . . . .
C80 C 0.79872(13) 0.05622(12) 0.09220(10) 0.0242(3) Uani 1 1 d . . . . .
H80 H 0.856443 0.051217 0.074430 0.029 Uiso 1 1 calc R U . . .
C81 C 0.80435(12) 0.03612(12) 0.16238(10) 0.0222(3) Uani 1 1 d . . . . .
H81 H 0.865212 0.017158 0.192593 0.027 Uiso 1 1 calc R U . . .
C82 C 0.70457(16) 0.11061(15) -0.02700(11) 0.0340(4) Uani 1 1 d . . . . .
H82A H 0.711940 0.186086 -0.010348 0.051 Uiso 1 1 calc R U . . .
H82B H 0.636205 0.073579 -0.074577 0.051 Uiso 1 1 calc R U . . .
H82C H 0.762514 0.089615 -0.044234 0.051 Uiso 1 1 calc R U . . .

loop_
_atom_site_aniso_label
_atom_site_aniso_U_11
_atom_site_aniso_U_22
_atom_site_aniso_U_33
_atom_site_aniso_U_23
_atom_site_aniso_U_13
_atom_site_aniso_U_12
Cl15 0.01784(18) 0.0269(2) 0.0391(2) 0.00709(17) 0.00874(16) 0.00902(15)
S30 0.01724(17) 0.01612(16) 0.01911(17) 0.00868(13) 0.00654(14) 0.00603(13)
O8 0.0162(5) 0.0136(5) 0.0153(5) 0.0057(4) 0.0045(4) 0.0055(4)
O31 0.0278(6) 0.0205(5) 0.0334(6) 0.0155(5) 0.0144(5) 0.0114(5)
O32 0.0181(5) 0.0229(5) 0.0179(5) 0.0088(4) 0.0050(4) 0.0061(4)
O34 0.0154(5) 0.0192(5) 0.0265(6) 0.0081(4) 0.0060(4) 0.0035(4)
N1 0.0147(6) 0.0153(6) 0.0157(6) 0.0073(5) 0.0051(5) 0.0058(4)
N29 0.0171(6) 0.0141(6) 0.0232(6) 0.0086(5) 0.0066(5) 0.0030(5)
C2 0.0140(6) 0.0155(7) 0.0146(6) 0.0061(5) 0.0043(5) 0.0038(5)
C3 0.0119(6) 0.0139(6) 0.0159(6) 0.0068(5) 0.0027(5) 0.0006(5)
C4 0.0139(6) 0.0132(6) 0.0163(7) 0.0065(5) 0.0034(5) 0.0022(5)
C5 0.0151(7) 0.0141(6) 0.0147(6) 0.0060(5) 0.0052(5) 0.0037(5)
C6 0.0174(7) 0.0154(7) 0.0137(6) 0.0060(5) 0.0049(5) 0.0051(5)
C7 0.0151(7) 0.0133(6) 0.0143(6) 0.0051(5) 0.0045(5) 0.0024(5)
C9 0.0212(7) 0.0147(7) 0.0165(7) 0.0072(5) 0.0102(6) 0.0047(5)
C10 0.0198(7) 0.0209(7) 0.0222(7) 0.0079(6) 0.0093(6) 0.0062(6)
C11 0.0317(9) 0.0202(8) 0.0296(8) 0.0090(7) 0.0165(7) 0.0124(6)
C12 0.0349(9) 0.0166(7) 0.0232(8) 0.0035(6) 0.0131(7) 0.0055(6)
C13 0.0235(8) 0.0200(7) 0.0194(7) 0.0055(6) 0.0077(6) 0.0018(6)
C14 0.0198(7) 0.0193(7) 0.0173(7) 0.0078(6) 0.0083(6) 0.0056(6)
C16 0.0176(7) 0.0136(6) 0.0113(6) 0.0044(5) 0.0043(5) 0.0026(5)
C17 0.0181(7) 0.0176(7) 0.0148(6) 0.0060(5) 0.0049(6) 0.0050(5)
C18 0.0286(8) 0.0170(7) 0.0167(7) 0.0083(6) 0.0079(6) 0.0067(6)
C19 0.0276(8) 0.0163(7) 0.0167(7) 0.0058(6) 0.0100(6) 0.0001(6)
C20 0.0182(7) 0.0208(7) 0.0159(7) 0.0046(6) 0.0068(6) 0.0012(6)
C21 0.0201(7) 0.0177(7) 0.0164(7) 0.0072(6) 0.0070(6) 0.0057(6)
C22 0.0193(7) 0.0124(6) 0.0153(7) 0.0054(5) 0.0037(6) 0.0006(5)
C23 0.0283(8) 0.0255(8) 0.0178(7) 0.0082(6) 0.0074(6) 0.0109(7)
C24 0.0348(9) 0.0292(9) 0.0204(8) 0.0130(7) 0.0059(7) 0.0135(7)
C25 0.0365(9) 0.0290(9) 0.0166(7) 0.0112(7) 0.0080(7) 0.0060(7)
C26 0.0317(9) 0.0297(9) 0.0216(8) 0.0112(7) 0.0140(7) 0.0093(7)
C27 0.0216(7) 0.0213(7) 0.0203(7) 0.0102(6) 0.0078(6) 0.0063(6)
C28 0.0181(7) 0.0161(7) 0.0126(6) 0.0060(5) 0.0060(5) 0.0043(5)
C33 0.0222(8) 0.0161(7) 0.0339(9) 0.0107(7) 0.0079(7) 0.0011(6)
C35 0.0212(7) 0.0155(7) 0.0181(7) 0.0066(6) 0.0081(6) 0.0067(6)
C36 0.0221(8) 0.0196(7) 0.0187(7) 0.0052(6) 0.0066(6) 0.0032(6)
C37 0.0272(8) 0.0243(8) 0.0260(8) 0.0085(7) 0.0124(7) 0.0029(6)
C38 0.0354(9) 0.0227(8) 0.0226(8) 0.0093(6) 0.0150(7) 0.0115(7)
C39 0.0326(9) 0.0187(7) 0.0176(7) 0.0039(6) 0.0062(7) 0.0060(6)
C40 0.0230(8) 0.0177(7) 0.0225(8) 0.0058(6) 0.0056(6) 0.0032(6)
C41 0.0494(11) 0.0385(10) 0.0270(9) 0.0154(8) 0.0205(8) 0.0106(9)
Cl56 0.01795(17) 0.02436(19) 0.02430(18) 0.00027(14) 0.00490(14) 0.00142(14)
S71 0.02001(18) 0.01357(16) 0.02004(17) 0.00682(13) 0.00534(14) 0.00122(13)
O49 0.0153(5) 0.0127(5) 0.0191(5) 0.0056(4) 0.0078(4) 0.0035(4)
O72 0.0368(7) 0.0143(5) 0.0288(6) 0.0093(5) 0.0072(5) 0.0032(5)
O73 0.0195(5) 0.0234(6) 0.0242(5) 0.0092(4) 0.0082(4) -0.0008(4)
O75 0.0179(5) 0.0215(5) 0.0240(6) 0.0055(5) -0.0010(5) 0.0050(4)
N42 0.0152(6) 0.0139(6) 0.0153(6) 0.0045(5) 0.0064(5) 0.0021(4)
N70 0.0176(6) 0.0150(6) 0.0204(6) 0.0080(5) 0.0038(5) 0.0054(5)
C43 0.0127(6) 0.0156(7) 0.0141(6) 0.0053(5) 0.0056(5) 0.0033(5)
C44 0.0105(6) 0.0162(7) 0.0147(6) 0.0075(5) 0.0029(5) 0.0035(5)
C45 0.0112(6) 0.0150(6) 0.0148(6) 0.0071(5) 0.0027(5) 0.0033(5)
C46 0.0138(6) 0.0134(6) 0.0151(6) 0.0061(5) 0.0051(5) 0.0035(5)
C47 0.0139(6) 0.0165(7) 0.0171(7) 0.0083(5) 0.0069(5) 0.0047(5)
C48 0.0143(6) 0.0154(7) 0.0156(6) 0.0076(5) 0.0066(5) 0.0059(5)
C50 0.0187(7) 0.0176(7) 0.0138(6) 0.0077(5) 0.0078(6) 0.0065(5)
C51 0.0187(7) 0.0205(7) 0.0176(7) 0.0062(6) 0.0068(6) 0.0042(6)
C52 0.0288(8) 0.0172(7) 0.0216(7) 0.0035(6) 0.0100(7) 0.0047(6)
C53 0.0288(8) 0.0213(8) 0.0241(8) 0.0080(6) 0.0122(7) 0.0133(6)
C54 0.0196(7) 0.0269(8) 0.0211(7) 0.0114(6) 0.0089(6) 0.0106(6)
C55 0.0192(7) 0.0194(7) 0.0161(7) 0.0079(6) 0.0068(6) 0.0048(6)
C57 0.0150(7) 0.0154(7) 0.0140(6) 0.0052(5) 0.0069(5) 0.0054(5)
C58 0.0145(7) 0.0174(7) 0.0214(7) 0.0070(6) 0.0045(6) 0.0021(5)
C59 0.0237(8) 0.0178(7) 0.0302(8) 0.0133(6) 0.0114(7) 0.0051(6)
C60 0.0253(8) 0.0260(8) 0.0215(7) 0.0144(6) 0.0080(6) 0.0101(6)
C61 0.0178(7) 0.0235(8) 0.0194(7) 0.0081(6) 0.0023(6) 0.0035(6)
C62 0.0168(7) 0.0178(7) 0.0181(7) 0.0067(6) 0.0057(6) 0.0017(5)
C63 0.0133(6) 0.0166(7) 0.0163(7) 0.0080(5) 0.0056(5) 0.0060(5)
C64 0.0211(7) 0.0168(7) 0.0187(7) 0.0051(6) 0.0077(6) 0.0009(6)
C65 0.0260(8) 0.0247(8) 0.0165(7) 0.0054(6) 0.0104(6) 0.0038(6)
C66 0.0173(7) 0.0282(8) 0.0202(7) 0.0133(6) 0.0087(6) 0.0057(6)
C67 0.0139(7) 0.0207(7) 0.0219(7) 0.0100(6) 0.0060(6) 0.0022(5)
C68 0.0141(7) 0.0173(7) 0.0183(7) 0.0058(6) 0.0058(6) 0.0041(5)
C69 0.0145(7) 0.0165(7) 0.0176(7) 0.0079(6) 0.0073(6) 0.0039(5)
C74 0.0233(8) 0.0228(8) 0.0303(8) 0.0142(7) 0.0060(7) 0.0118(6)
C76 0.0199(7) 0.0119(6) 0.0180(7) 0.0036(5) 0.0051(6) 0.0018(5)
C77 0.0179(7) 0.0163(7) 0.0206(7) 0.0039(6) 0.0055(6) 0.0034(5)
C78 0.0222(8) 0.0182(7) 0.0180(7) 0.0039(6) 0.0022(6) 0.0044(6)
C79 0.0306(8) 0.0158(7) 0.0165(7) 0.0013(6) 0.0079(6) 0.0025(6)
C80 0.0256(8) 0.0203(8) 0.0245(8) 0.0036(6) 0.0127(7) 0.0052(6)
C81 0.0197(7) 0.0198(7) 0.0240(8) 0.0063(6) 0.0071(6) 0.0062(6)
C82 0.0468(11) 0.0338(10) 0.0219(8) 0.0104(7) 0.0147(8) 0.0089(8)

loop_
_atom_type_symbol
_atom_type_description
_atom_type_scat_dispersion_real
_atom_type_scat_dispersion_imag
_atom_type_scat_source
C C 0.0181 0.0091 'International Tables Vol C Tables 4.2.6.8 and 6.1.1.4'
H H 0.0000 0.0000 'International Tables Vol C Tables 4.2.6.8 and 6.1.1.4'
Cl Cl 0.3639 0.7018 'International Tables Vol C Tables 4.2.6.8 and 6.1.1.4'
N N 0.0311 0.0180 'International Tables Vol C Tables 4.2.6.8 and 6.1.1.4'
O O 0.0492 0.0322 'International Tables Vol C Tables 4.2.6.8 and 6.1.1.4'
S S 0.3331 0.5567 'International Tables Vol C Tables 4.2.6.8 and 6.1.1.4'

loop_
_geom_angle_atom_site_label_1
_geom_angle_atom_site_label_2
_geom_angle_atom_site_label_3
_geom_angle
_geom_angle_site_symmetry_1
_geom_angle_site_symmetry_3
_geom_angle_publ_flag
O31 S30 N29 105.53(6) . . ?
O31 S30 C35 108.70(7) . . ?
O32 S30 O31 119.66(7) . . ?
O32 S30 N29 109.02(6) . . ?
O32 S30 C35 107.98(7) . . ?
N29 S30 C35 105.03(7) . . ?
C7 O8 N1 99.38(9) . . ?
O8 N1 C2 104.26(10) . . ?
C9 N1 O8 108.09(10) . . ?
C9 N1 C2 115.81(11) . . ?
C28 N29 S30 124.78(10) . . ?
C28 N29 C33 115.81(12) . . ?
C33 N29 S30 119.07(10) . . ?
N1 C2 H2 110.1 . . ?
C3 C2 N1 99.29(10) . . ?
C3 C2 H2 110.1 . . ?
C3 C2 C16 113.86(12) . . ?
C16 C2 N1 112.85(11) . . ?
C16 C2 H2 110.1 . . ?
C4 C3 C2 137.22(13) . . ?
C4 C3 C7 112.68(12) . . ?
C7 C3 C2 108.03(11) . . ?
C3 C4 C5 108.75(12) . . ?
C3 C4 C22 129.06(13) . . ?
C22 C4 C5 122.19(12) . . ?
C4 C5 H5 110.7 . . ?
C4 C5 C6 103.62(11) . . ?
C6 C5 H5 110.7 . . ?
C28 C5 C4 109.74(11) . . ?
C28 C5 H5 110.7 . . ?
C28 C5 C6 111.29(11) . . ?
C5 C6 H6A 111.2 . . ?
C5 C6 H6B 111.2 . . ?
H6A C6 H6B 109.1 . . ?
C7 C6 C5 102.66(11) . . ?
C7 C6 H6A 111.2 . . ?
C7 C6 H6B 111.2 . . ?
O8 C7 C3 102.23(11) . . ?
O8 C7 C6 115.23(11) . . ?
O8 C7 H7 111.6 . . ?
C3 C7 C6 103.98(11) . . ?
C3 C7 H7 111.6 . . ?
C6 C7 H7 111.6 . . ?
C10 C9 N1 118.64(13) . . ?
C14 C9 N1 123.28(13) . . ?
C14 C9 C10 118.07(13) . . ?
C9 C10 Cl15 119.87(12) . . ?
C11 C10 Cl15 118.80(12) . . ?
C11 C10 C9 121.33(15) . . ?
C10 C11 H11 120.2 . . ?
C12 C11 C10 119.59(15) . . ?
C12 C11 H11 120.2 . . ?
C11 C12 H12 120.2 . . ?
C11 C12 C13 119.67(15) . . ?
C13 C12 H12 120.2 . . ?
C12 C13 H13 119.7 . . ?
C14 C13 C12 120.58(15) . . ?
C14 C13 H13 119.7 . . ?
C9 C14 H14 119.6 . . ?
C13 C14 C9 120.72(14) . . ?
C13 C14 H14 119.6 . . ?
C17 C16 C2 118.92(13) . . ?
C17 C16 C21 119.03(13) . . ?
C21 C16 C2 121.81(12) . . ?
C16 C17 H17 119.9 . . ?
C18 C17 C16 120.24(14) . . ?
C18 C17 H17 119.9 . . ?
C17 C18 H18 119.8 . . ?
C19 C18 C17 120.47(14) . . ?
C19 C18 H18 119.8 . . ?
C18 C19 H19 120.2 . . ?
C18 C19 C20 119.55(14) . . ?
C20 C19 H19 120.2 . . ?
C19 C20 H20 119.9 . . ?
C21 C20 C19 120.29(14) . . ?
C21 C20 H20 119.9 . . ?
C16 C21 H21 119.8 . . ?
C20 C21 C16 120.41(14) . . ?
C20 C21 H21 119.8 . . ?
C23 C22 C4 120.59(14) . . ?
C27 C22 C4 121.48(13) . . ?
C27 C22 C23 117.90(14) . . ?
C22 C23 H23 119.6 . . ?
C24 C23 C22 120.88(15) . . ?
C24 C23 H23 119.6 . . ?
C23 C24 H24 119.7 . . ?
C23 C24 C25 120.53(15) . . ?
C25 C24 H24 119.7 . . ?
C24 C25 H25 120.4 . . ?
C26 C25 C24 119.22(15) . . ?
C26 C25 H25 120.4 . . ?
C25 C26 H26 119.8 . . ?
C25 C26 C27 120.47(15) . . ?
C27 C26 H26 119.8 . . ?
C22 C27 H27 119.5 . . ?
C26 C27 C22 121.00(14) . . ?
C26 C27 H27 119.5 . . ?
O34 C28 N29 118.17(13) . . ?
O34 C28 C5 121.81(13) . . ?
N29 C28 C5 120.00(12) . . ?
N29 C33 H33A 109.5 . . ?
N29 C33 H33B 109.5 . . ?
N29 C33 H33C 109.5 . . ?
H33A C33 H33B 109.5 . . ?
H33A C33 H33C 109.5 . . ?
H33B C33 H33C 109.5 . . ?
C36 C35 S30 118.52(11) . . ?
C36 C35 C40 121.15(14) . . ?
C40 C35 S30 120.26(12) . . ?
C35 C36 H36 120.7 . . ?
C37 C36 C35 118.67(14) . . ?
C37 C36 H36 120.7 . . ?
C36 C37 H37 119.3 . . ?
C36 C37 C38 121.41(15) . . ?
C38 C37 H37 119.3 . . ?
C37 C38 C39 118.58(15) . . ?
C37 C38 C41 121.16(16) . . ?
C39 C38 C41 120.25(16) . . ?
C38 C39 H39 119.5 . . ?
C40 C39 C38 121.07(15) . . ?
C40 C39 H39 119.5 . . ?
C35 C40 H40 120.4 . . ?
C39 C40 C35 119.11(15) . . ?
C39 C40 H40 120.4 . . ?
C38 C41 H41A 109.5 . . ?
C38 C41 H41B 109.5 . . ?
C38 C41 H41C 109.5 . . ?
H41A C41 H41B 109.5 . . ?
H41A C41 H41C 109.5 . . ?
H41B C41 H41C 109.5 . . ?
O72 S71 N70 105.95(7) . . ?
O72 S71 C76 108.45(7) . . ?
O73 S71 O72 119.87(7) . . ?
O73 S71 N70 108.62(6) . . ?
O73 S71 C76 108.03(7) . . ?
N70 S71 C76 104.97(7) . . ?
C48 O49 N42 99.25(9) . . ?
O49 N42 C43 105.14(10) . . ?
C50 N42 O49 108.56(10) . . ?
C50 N42 C43 116.27(11) . . ?
C69 N70 S71 124.51(10) . . ?
C69 N70 C74 116.01(12) . . ?
C74 N70 S71 119.17(10) . . ?
N42 C43 H43 109.6 . . ?
C44 C43 N42 99.23(10) . . ?
C44 C43 H43 109.6 . . ?
C44 C43 C57 114.00(11) . . ?
C57 C43 N42 114.48(11) . . ?
C57 C43 H43 109.6 . . ?
C45 C44 C43 137.60(13) . . ?
C45 C44 C48 112.67(12) . . ?
C48 C44 C43 108.25(11) . . ?
C44 C45 C46 109.00(12) . . ?
C44 C45 C63 128.10(13) . . ?
C63 C45 C46 122.90(12) . . ?
C45 C46 H46 111.0 . . ?
C45 C46 C47 103.30(11) . . ?
C47 C46 H46 111.0 . . ?
C69 C46 C45 110.17(11) . . ?
C69 C46 H46 111.0 . . ?
C69 C46 C47 109.97(11) . . ?
C46 C47 H47A 111.2 . . ?
C46 C47 H47B 111.2 . . ?
H47A C47 H47B 109.1 . . ?
C48 C47 C46 102.92(11) . . ?
C48 C47 H47A 111.2 . . ?
C48 C47 H47B 111.2 . . ?
O49 C48 C44 102.40(10) . . ?
O49 C48 C47 115.41(11) . . ?
O49 C48 H48 111.5 . . ?
C44 C48 C47 104.04(11) . . ?
C44 C48 H48 111.5 . . ?
C47 C48 H48 111.5 . . ?
C51 C50 N42 118.63(13) . . ?
C55 C50 N42 123.31(13) . . ?
C55 C50 C51 118.03(13) . . ?
C50 C51 Cl56 119.69(11) . . ?
C52 C51 Cl56 118.82(12) . . ?
C52 C51 C50 121.48(14) . . ?
C51 C52 H52 120.2 . . ?
C51 C52 C53 119.70(15) . . ?
C53 C52 H52 120.2 . . ?
C52 C53 H53 120.2 . . ?
C54 C53 C52 119.56(14) . . ?
C54 C53 H53 120.2 . . ?
C53 C54 H54 119.8 . . ?
C55 C54 C53 120.44(14) . . ?
C55 C54 H54 119.8 . . ?
C50 C55 H55 119.6 . . ?
C54 C55 C50 120.72(14) . . ?
C54 C55 H55 119.6 . . ?
C58 C57 C43 119.87(13) . . ?
C58 C57 C62 118.89(13) . . ?
C62 C57 C43 121.23(13) . . ?
C57 C58 H58 119.7 . . ?
C59 C58 C57 120.69(14) . . ?
C59 C58 H58 119.7 . . ?
C58 C59 H59 119.9 . . ?
C60 C59 C58 120.23(14) . . ?
C60 C59 H59 119.9 . . ?
C59 C60 H60 120.2 . . ?
C59 C60 C61 119.56(14) . . ?
C61 C60 H60 120.2 . . ?
C60 C61 H61 119.8 . . ?
C62 C61 C60 120.42(14) . . ?
C62 C61 H61 119.8 . . ?
C57 C62 H62 119.9 . . ?
C61 C62 C57 120.20(14) . . ?
C61 C62 H62 119.9 . . ?
C64 C63 C45 121.80(13) . . ?
C64 C63 C68 118.16(13) . . ?
C68 C63 C45 120.03(13) . . ?
C63 C64 H64 119.5 . . ?
C65 C64 C63 120.91(14) . . ?
C65 C64 H64 119.5 . . ?
C64 C65 H65 119.8 . . ?
C66 C65 C64 120.33(14) . . ?
C66 C65 H65 119.8 . . ?
C65 C66 H66 120.2 . . ?
C65 C66 C67 119.52(14) . . ?
C67 C66 H66 120.2 . . ?
C66 C67 H67 119.9 . . ?
C68 C67 C66 120.24(14) . . ?
C68 C67 H67 119.9 . . ?
C63 C68 H68 119.6 . . ?
C67 C68 C63 120.79(13) . . ?
C67 C68 H68 119.6 . . ?
O75 C69 N70 118.00(13) . . ?
O75 C69 C46 121.07(13) . . ?
N70 C69 C46 120.93(12) . . ?
N70 C74 H74A 109.5 . . ?
N70 C74 H74B 109.5 . . ?
N70 C74 H74C 109.5 . . ?
H74A C74 H74B 109.5 . . ?
H74A C74 H74C 109.5 . . ?
H74B C74 H74C 109.5 . . ?
C77 C76 S71 118.44(12) . . ?
C81 C76 S71 120.35(12) . . ?
C81 C76 C77 121.21(14) . . ?
C76 C77 H77 120.6 . . ?
C78 C77 C76 118.82(14) . . ?
C78 C77 H77 120.6 . . ?
C77 C78 H78 119.4 . . ?
C77 C78 C79 121.28(14) . . ?
C79 C78 H78 119.4 . . ?
C78 C79 C80 118.61(15) . . ?
C78 C79 C82 120.03(15) . . ?
C80 C79 C82 121.35(16) . . ?
C79 C80 H80 119.5 . . ?
C81 C80 C79 121.02(15) . . ?
C81 C80 H80 119.5 . . ?
C76 C81 H81 120.5 . . ?
C80 C81 C76 119.01(14) . . ?
C80 C81 H81 120.5 . . ?
C79 C82 H82A 109.5 . . ?
C79 C82 H82B 109.5 . . ?
C79 C82 H82C 109.5 . . ?
H82A C82 H82B 109.5 . . ?
H82A C82 H82C 109.5 . . ?
H82B C82 H82C 109.5 . . ?

loop_
_geom_bond_atom_site_label_1
_geom_bond_atom_site_label_2
_geom_bond_distance
_geom_bond_site_symmetry_2
_geom_bond_publ_flag
Cl15 C10 1.7424(16) . ?
S30 O31 1.4311(11) . ?
S30 O32 1.4273(11) . ?
S30 N29 1.6742(13) . ?
S30 C35 1.7641(15) . ?
O8 N1 1.4687(15) . ?
O8 C7 1.4389(16) . ?
O34 C28 1.2126(18) . ?
N1 C2 1.5337(17) . ?
N1 C9 1.4262(18) . ?
N29 C28 1.4000(18) . ?
N29 C33 1.4734(19) . ?
C2 H2 1.0000 . ?
C2 C3 1.5035(19) . ?
C2 C16 1.5137(19) . ?
C3 C4 1.338(2) . ?
C3 C7 1.4974(19) . ?
C4 C5 1.5295(19) . ?
C4 C22 1.4722(19) . ?
C5 H5 1.0000 . ?
C5 C6 1.5628(19) . ?
C5 C28 1.5239(19) . ?
C6 H6A 0.9900 . ?
C6 H6B 0.9900 . ?
C6 C7 1.5213(19) . ?
C7 H7 1.0000 . ?
C9 C10 1.399(2) . ?
C9 C14 1.391(2) . ?
C10 C11 1.390(2) . ?
C11 H11 0.9500 . ?
C11 C12 1.385(2) . ?
C12 H12 0.9500 . ?
C12 C13 1.386(2) . ?
C13 H13 0.9500 . ?
C13 C14 1.385(2) . ?
C14 H14 0.9500 . ?
C16 C17 1.394(2) . ?
C16 C21 1.397(2) . ?
C17 H17 0.9500 . ?
C17 C18 1.388(2) . ?
C18 H18 0.9500 . ?
C18 C19 1.387(2) . ?
C19 H19 0.9500 . ?
C19 C20 1.388(2) . ?
C20 H20 0.9500 . ?
C20 C21 1.386(2) . ?
C21 H21 0.9500 . ?
C22 C23 1.400(2) . ?
C22 C27 1.397(2) . ?
C23 H23 0.9500 . ?
C23 C24 1.388(2) . ?
C24 H24 0.9500 . ?
C24 C25 1.389(2) . ?
C25 H25 0.9500 . ?
C25 C26 1.383(2) . ?
C26 H26 0.9500 . ?
C26 C27 1.392(2) . ?
C27 H27 0.9500 . ?
C33 H33A 0.9800 . ?
C33 H33B 0.9800 . ?
C33 H33C 0.9800 . ?
C35 C36 1.391(2) . ?
C35 C40 1.394(2) . ?
C36 H36 0.9500 . ?
C36 C37 1.391(2) . ?
C37 H37 0.9500 . ?
C37 C38 1.392(2) . ?
C38 C39 1.399(2) . ?
C38 C41 1.507(2) . ?
C39 H39 0.9500 . ?
C39 C40 1.384(2) . ?
C40 H40 0.9500 . ?
C41 H41A 0.9800 . ?
C41 H41B 0.9800 . ?
C41 H41C 0.9800 . ?
Cl56 C51 1.7480(15) . ?
S71 O72 1.4301(11) . ?
S71 O73 1.4258(12) . ?
S71 N70 1.6720(13) . ?
S71 C76 1.7658(15) . ?
O49 N42 1.4700(15) . ?
O49 C48 1.4406(16) . ?
O75 C69 1.2076(18) . ?
N42 C43 1.5315(17) . ?
N42 C50 1.4171(18) . ?
N70 C69 1.4061(18) . ?
N70 C74 1.4807(18) . ?
C43 H43 1.0000 . ?
C43 C44 1.5020(19) . ?
C43 C57 1.5205(19) . ?
C44 C45 1.334(2) . ?
C44 C48 1.4940(19) . ?
C45 C46 1.5358(18) . ?
C45 C63 1.4713(19) . ?
C46 H46 1.0000 . ?
C46 C47 1.5626(18) . ?
C46 C69 1.5261(19) . ?
C47 H47A 0.9900 . ?
C47 H47B 0.9900 . ?
C47 C48 1.5201(19) . ?
C48 H48 1.0000 . ?
C50 C51 1.396(2) . ?
C50 C55 1.393(2) . ?
C51 C52 1.384(2) . ?
C52 H52 0.9500 . ?
C52 C53 1.388(2) . ?
C53 H53 0.9500 . ?
C53 C54 1.387(2) . ?
C54 H54 0.9500 . ?
C54 C55 1.386(2) . ?
C55 H55 0.9500 . ?
C57 C58 1.392(2) . ?
C57 C62 1.397(2) . ?
C58 H58 0.9500 . ?
C58 C59 1.392(2) . ?
C59 H59 0.9500 . ?
C59 C60 1.382(2) . ?
C60 H60 0.9500 . ?
C60 C61 1.392(2) . ?
C61 H61 0.9500 . ?
C61 C62 1.391(2) . ?
C62 H62 0.9500 . ?
C63 C64 1.398(2) . ?
C63 C68 1.403(2) . ?
C64 H64 0.9500 . ?
C64 C65 1.389(2) . ?
C65 H65 0.9500 . ?
C65 C66 1.387(2) . ?
C66 H66 0.9500 . ?
C66 C67 1.391(2) . ?
C67 H67 0.9500 . ?
C67 C68 1.388(2) . ?
C68 H68 0.9500 . ?
C74 H74A 0.9800 . ?
C74 H74B 0.9800 . ?
C74 H74C 0.9800 . ?
C76 C77 1.391(2) . ?
C76 C81 1.389(2) . ?
C77 H77 0.9500 . ?
C77 C78 1.385(2) . ?
C78 H78 0.9500 . ?
C78 C79 1.390(2) . ?
C79 C80 1.400(2) . ?
C79 C82 1.505(2) . ?
C80 H80 0.9500 . ?
C80 C81 1.383(2) . ?
C81 H81 0.9500 . ?
C82 H82A 0.9800 . ?
C82 H82B 0.9800 . ?
C82 H82C 0.9800 . ?

loop_
_geom_torsion_atom_site_label_1
_geom_torsion_atom_site_label_2
_geom_torsion_atom_site_label_3
_geom_torsion_atom_site_label_4
_geom_torsion
_geom_torsion_site_symmetry_1
_geom_torsion_site_symmetry_2
_geom_torsion_site_symmetry_3
_geom_torsion_site_symmetry_4
_geom_torsion_publ_flag
Cl15 C10 C11 C12 -178.33(13) . . . . ?
S30 N29 C28 O34 -172.21(11) . . . . ?
S30 N29 C28 C5 9.28(19) . . . . ?
S30 C35 C36 C37 -177.16(12) . . . . ?
S30 C35 C40 C39 177.46(12) . . . . ?
O8 N1 C2 C3 -32.20(12) . . . . ?
O8 N1 C2 C16 88.71(12) . . . . ?
O8 N1 C9 C10 163.16(12) . . . . ?
O8 N1 C9 C14 -15.81(18) . . . . ?
O31 S30 N29 C28 -178.74(12) . . . . ?
O31 S30 N29 C33 8.22(13) . . . . ?
O31 S30 C35 C36 107.99(13) . . . . ?
O31 S30 C35 C40 -68.89(14) . . . . ?
O32 S30 N29 C28 -49.01(13) . . . . ?
O32 S30 N29 C33 137.94(12) . . . . ?
O32 S30 C35 C36 -23.24(14) . . . . ?
O32 S30 C35 C40 159.87(12) . . . . ?
N1 O8 C7 C3 -47.49(12) . . . . ?
N1 O8 C7 C6 -159.54(11) . . . . ?
N1 C2 C3 C4 164.15(16) . . . . ?
N1 C2 C3 C7 2.59(13) . . . . ?
N1 C2 C16 C17 98.76(14) . . . . ?
N1 C2 C16 C21 -75.59(16) . . . . ?
N1 C9 C10 Cl15 -0.21(19) . . . . ?
N1 C9 C10 C11 179.85(14) . . . . ?
N1 C9 C14 C13 178.62(13) . . . . ?
N29 S30 C35 C36 -139.46(12) . . . . ?
N29 S30 C35 C40 43.65(14) . . . . ?
C2 N1 C9 C10 -80.36(16) . . . . ?
C2 N1 C9 C14 100.67(16) . . . . ?
C2 C3 C4 C5 -160.84(15) . . . . ?
C2 C3 C4 C22 19.5(3) . . . . ?
C2 C3 C7 O8 28.20(14) . . . . ?
C2 C3 C7 C6 148.42(11) . . . . ?
C2 C16 C17 C18 -175.44(13) . . . . ?
C2 C16 C21 C20 174.13(13) . . . . ?
C3 C2 C16 C17 -149.04(13) . . . . ?
C3 C2 C16 C21 36.61(18) . . . . ?
C3 C4 C5 C6 17.38(15) . . . . ?
C3 C4 C5 C28 -101.55(13) . . . . ?
C3 C4 C22 C23 19.8(2) . . . . ?
C3 C4 C22 C27 -162.09(15) . . . . ?
C4 C3 C7 O8 -138.34(12) . . . . ?
C4 C3 C7 C6 -18.12(15) . . . . ?
C4 C5 C6 C7 -27.16(13) . . . . ?
C4 C5 C28 O34 21.25(18) . . . . ?
C4 C5 C28 N29 -160.30(12) . . . . ?
C4 C22 C23 C24 178.33(15) . . . . ?
C4 C22 C27 C26 -177.89(14) . . . . ?
C5 C4 C22 C23 -159.78(14) . . . . ?
C5 C4 C22 C27 18.3(2) . . . . ?
C5 C6 C7 O8 138.15(11) . . . . ?
C5 C6 C7 C3 27.13(13) . . . . ?
C6 C5 C28 O34 -92.85(16) . . . . ?
C6 C5 C28 N29 85.60(15) . . . . ?
C7 O8 N1 C2 50.94(11) . . . . ?
C7 O8 N1 C9 174.69(10) . . . . ?
C7 C3 C4 C5 0.14(16) . . . . ?
C7 C3 C4 C22 -179.51(13) . . . . ?
C9 N1 C2 C3 -150.81(12) . . . . ?
C9 N1 C2 C16 -29.90(16) . . . . ?
C9 C10 C11 C12 1.6(2) . . . . ?
C10 C9 C14 C13 -0.4(2) . . . . ?
C10 C11 C12 C13 -0.6(2) . . . . ?
C11 C12 C13 C14 -0.9(2) . . . . ?
C12 C13 C14 C9 1.3(2) . . . . ?
C14 C9 C10 Cl15 178.81(11) . . . . ?
C14 C9 C10 C11 -1.1(2) . . . . ?
C16 C2 C3 C4 44.0(2) . . . . ?
C16 C2 C3 C7 -117.59(13) . . . . ?
C16 C17 C18 C19 1.5(2) . . . . ?
C17 C16 C21 C20 -0.2(2) . . . . ?
C17 C18 C19 C20 -0.9(2) . . . . ?
C18 C19 C20 C21 -0.2(2) . . . . ?
C19 C20 C21 C16 0.8(2) . . . . ?
C21 C16 C17 C18 -0.9(2) . . . . ?
C22 C4 C5 C6 -162.94(12) . . . . ?
C22 C4 C5 C28 78.12(16) . . . . ?
C22 C23 C24 C25 -0.5(3) . . . . ?
C23 C22 C27 C26 0.2(2) . . . . ?
C23 C24 C25 C26 0.3(3) . . . . ?
C24 C25 C26 C27 0.1(3) . . . . ?
C25 C26 C27 C22 -0.4(3) . . . . ?
C27 C22 C23 C24 0.2(2) . . . . ?
C28 C5 C6 C7 90.71(13) . . . . ?
C33 N29 C28 O34 1.0(2) . . . . ?
C33 N29 C28 C5 -177.47(13) . . . . ?
C35 S30 N29 C28 66.49(13) . . . . ?
C35 S30 N29 C33 -106.55(12) . . . . ?
C35 C36 C37 C38 -0.1(2) . . . . ?
C36 C35 C40 C39 0.7(2) . . . . ?
C36 C37 C38 C39 0.1(2) . . . . ?
C36 C37 C38 C41 -179.28(16) . . . . ?
C37 C38 C39 C40 0.3(2) . . . . ?
C38 C39 C40 C35 -0.7(2) . . . . ?
C40 C35 C36 C37 -0.3(2) . . . . ?
C41 C38 C39 C40 179.66(16) . . . . ?
Cl56 C51 C52 C53 -175.78(12) . . . . ?
S71 N70 C69 O75 169.47(11) . . . . ?
S71 N70 C69 C46 -10.54(19) . . . . ?
S71 C76 C77 C78 178.95(11) . . . . ?
S71 C76 C81 C80 -178.65(12) . . . . ?
O49 N42 C43 C44 -30.39(12) . . . . ?
O49 N42 C43 C57 91.39(12) . . . . ?
O49 N42 C50 C51 165.78(12) . . . . ?
O49 N42 C50 C55 -12.46(18) . . . . ?
O72 S71 N70 C69 -170.42(12) . . . . ?
O72 S71 N70 C74 2.95(14) . . . . ?
O72 S71 C76 C77 121.12(12) . . . . ?
O72 S71 C76 C81 -58.36(14) . . . . ?
O73 S71 N70 C69 -40.42(14) . . . . ?
O73 S71 N70 C74 132.95(12) . . . . ?
O73 S71 C76 C77 -10.24(13) . . . . ?
O73 S71 C76 C81 170.29(12) . . . . ?
N42 O49 C48 C44 -47.04(11) . . . . ?
N42 O49 C48 C47 -159.34(11) . . . . ?
N42 C43 C44 C45 165.21(16) . . . . ?
N42 C43 C44 C48 0.82(13) . . . . ?
N42 C43 C57 C58 113.07(14) . . . . ?
N42 C43 C57 C62 -66.11(17) . . . . ?
N42 C50 C51 Cl56 -2.45(19) . . . . ?
N42 C50 C51 C52 178.99(14) . . . . ?
N42 C50 C55 C54 178.86(13) . . . . ?
N70 S71 C76 C77 -125.99(12) . . . . ?
N70 S71 C76 C81 54.53(13) . . . . ?
C43 N42 C50 C51 -75.99(16) . . . . ?
C43 N42 C50 C55 105.76(15) . . . . ?
C43 C44 C45 C46 -162.51(15) . . . . ?
C43 C44 C45 C63 18.0(3) . . . . ?
C43 C44 C48 O49 29.27(13) . . . . ?
C43 C44 C48 C47 149.80(11) . . . . ?
C43 C57 C58 C59 179.97(13) . . . . ?
C43 C57 C62 C61 179.31(13) . . . . ?
C44 C43 C57 C58 -133.63(14) . . . . ?
C44 C43 C57 C62 47.18(18) . . . . ?
C44 C45 C46 C47 16.08(14) . . . . ?
C44 C45 C46 C69 -101.36(13) . . . . ?
C44 C45 C63 C64 -163.63(14) . . . . ?
C44 C45 C63 C68 17.2(2) . . . . ?
C45 C44 C48 O49 -139.39(12) . . . . ?
C45 C44 C48 C47 -18.87(15) . . . . ?
C45 C46 C47 C48 -26.32(13) . . . . ?
C45 C46 C69 O75 33.95(18) . . . . ?
C45 C46 C69 N70 -146.05(13) . . . . ?
C45 C63 C64 C65 -178.60(14) . . . . ?
C45 C63 C68 C67 -179.67(13) . . . . ?
C46 C45 C63 C64 16.9(2) . . . . ?
C46 C45 C63 C68 -162.24(13) . . . . ?
C46 C47 C48 O49 138.46(11) . . . . ?
C46 C47 C48 C44 27.12(13) . . . . ?
C47 C46 C69 O75 -79.27(16) . . . . ?
C47 C46 C69 N70 100.73(15) . . . . ?
C48 O49 N42 C43 49.50(11) . . . . ?
C48 O49 N42 C50 174.57(10) . . . . ?
C48 C44 C45 C46 1.41(16) . . . . ?
C48 C44 C45 C63 -178.10(13) . . . . ?
C50 N42 C43 C44 -150.48(11) . . . . ?
C50 N42 C43 C57 -28.70(16) . . . . ?
C50 C51 C52 C53 2.8(2) . . . . ?
C51 C50 C55 C54 0.6(2) . . . . ?
C51 C52 C53 C54 -0.8(2) . . . . ?
C52 C53 C54 C55 -1.2(2) . . . . ?
C53 C54 C55 C50 1.3(2) . . . . ?
C55 C50 C51 Cl56 175.89(11) . . . . ?
C55 C50 C51 C52 -2.7(2) . . . . ?
C57 C43 C44 C45 43.1(2) . . . . ?
C57 C43 C44 C48 -121.31(12) . . . . ?
C57 C58 C59 C60 0.9(2) . . . . ?
C58 C57 C62 C61 0.1(2) . . . . ?
C58 C59 C60 C61 -0.3(2) . . . . ?
C59 C60 C61 C62 -0.4(2) . . . . ?
C60 C61 C62 C57 0.5(2) . . . . ?
C62 C57 C58 C59 -0.8(2) . . . . ?
C63 C45 C46 C47 -164.38(12) . . . . ?
C63 C45 C46 C69 78.18(16) . . . . ?
C63 C64 C65 C66 -1.1(2) . . . . ?
C64 C63 C68 C67 1.1(2) . . . . ?
C64 C65 C66 C67 -0.2(2) . . . . ?
C65 C66 C67 C68 1.9(2) . . . . ?
C66 C67 C68 C63 -2.4(2) . . . . ?
C68 C63 C64 C65 0.6(2) . . . . ?
C69 C46 C47 C48 91.25(13) . . . . ?
C74 N70 C69 O75 -4.1(2) . . . . ?
C74 N70 C69 C46 175.90(13) . . . . ?
C76 S71 N70 C69 74.93(13) . . . . ?
C76 S71 N70 C74 -111.70(12) . . . . ?
C76 C77 C78 C79 -0.4(2) . . . . ?
C77 C76 C81 C80 1.9(2) . . . . ?
C77 C78 C79 C80 1.9(2) . . . . ?
C77 C78 C79 C82 -176.87(15) . . . . ?
C78 C79 C80 C81 -1.6(2) . . . . ?
C79 C80 C81 C76 -0.3(2) . . . . ?
C81 C76 C77 C78 -1.6(2) . . . . ?
C82 C79 C80 C81 177.17(15) . . . . ?

loop_
_smtbx_masks_void_nr
_smtbx_masks_void_average_x
_smtbx_masks_void_average_y
_smtbx_masks_void_average_z
_smtbx_masks_void_volume
_smtbx_masks_void_count_electrons
_smtbx_masks_void_content
1 0.000 0.000 0.000 296.1 86.9 ?
